data_2212614
loop_
_publ_author_name
'Jiao, Yan'
'Pan, Zhao-Rui'
'Fang, Zhi-Jie'
'Li, Yi-Zhi'
'Zheng, He-Gen'

_publ_section_title
;
 Triaqua[2-(6-oxido-4-oxo-3,4-dihydropyimidin-2-ylsulfanyl)acetato]nickel(II)
 2.5-hydrate
;
_journal_coeditor_code IS2132
_journal_issue 3
_journal_name_full 'Acta Crystallographica Section E'
_journal_page_first m761
_journal_page_last m763
_journal_paper_doi 10.1107/S1600536807006149
_journal_volume 63
_journal_year 2007
_chemical_formula_iupac '[Ni (C6 H4 N2 O4 S) (H2 O)3], 2.5H2 O'
_chemical_formula_moiety 'C6 H10 N2 Ni O7 S, 2.5(H2 O)'
_chemical_formula_sum 'C6 H15 N2 Ni O9.5 S'
_chemical_formula_weight 357.97
_chemical_name_systematic
;
Triaqua[2-(6-oxido-4-oxo-3,4-dihydropyimidin-2-ylsulfanyl)acetato]nickel(II)
2.5-hydrate
;
_space_group_IT_number 60
_symmetry_cell_setting orthorhombic
_symmetry_space_group_name_Hall '-P 2n 2ab'
_symmetry_space_group_name_H-M 'P b c n'
_atom_sites_solution_hydrogens geom
_atom_sites_solution_primary direct
_atom_sites_solution_secondary difmap
_cell_angle_alpha 90.00
_cell_angle_beta 90.00
_cell_angle_gamma 90.00
_cell_formula_units_Z 8
_cell_length_a 25.272(5)
_cell_length_b 7.5122(16)
_cell_length_c 13.764(3)
_cell_measurement_reflns_used 996
_cell_measurement_temperature 293(2)
_cell_measurement_theta_max 27.56
_cell_measurement_theta_min 4.33
_cell_volume 2613.1(9)
_computing_cell_refinement 'SAINT (Bruker, 2000)'
_computing_data_collection 'SMART (Bruker, 2000)'
_computing_data_reduction SAINT
_computing_molecular_graphics 'SHELXTL (Bruker, 2000)'
_computing_publication_material SHELXTL
_computing_structure_refinement 'SHELXL97 (Sheldrick, 1997)'
_computing_structure_solution 'SHELXS97 (Sheldrick, 1997)'
_diffrn_ambient_temperature 293(2)
_diffrn_measured_fraction_theta_full 0.995
_diffrn_measured_fraction_theta_max 0.995
_diffrn_measurement_device_type 'Bruker SMART APEX CCD area-detector'
_diffrn_measurement_method '\f and \w'
_diffrn_radiation_monochromator graphite
_diffrn_radiation_source 'fine-focus sealed tube'
_diffrn_radiation_type MoK\a
_diffrn_radiation_wavelength 0.71073
_diffrn_reflns_av_R_equivalents 0.0889
_diffrn_reflns_av_sigmaI/netI 0.0452
_diffrn_reflns_limit_h_max 30
_diffrn_reflns_limit_h_min -30
_diffrn_reflns_limit_k_max 9
_diffrn_reflns_limit_k_min -6
_diffrn_reflns_limit_l_max 16
_diffrn_reflns_limit_l_min -16
_diffrn_reflns_number 12876
_diffrn_reflns_theta_full 26.00
_diffrn_reflns_theta_max 26.00
_diffrn_reflns_theta_min 2.83
_diffrn_standards_decay_% 0
_diffrn_standards_number 0
_exptl_absorpt_coefficient_mu 1.693
_exptl_absorpt_correction_T_max 0.71
_exptl_absorpt_correction_T_min 0.62
_exptl_absorpt_correction_type multi-scan
_exptl_absorpt_process_details '(SADABS; Sheldrick, 1996)'
_exptl_crystal_colour green
_exptl_crystal_density_diffrn 1.820
_exptl_crystal_density_method 'not measured'
_exptl_crystal_description block
_exptl_crystal_F_000 1480
_exptl_crystal_size_max 0.28
_exptl_crystal_size_mid 0.25
_exptl_crystal_size_min 0.20
_refine_diff_density_max 0.546
_refine_diff_density_min -0.513
_refine_ls_extinction_method none
_refine_ls_goodness_of_fit_ref 0.997
_refine_ls_hydrogen_treatment constr
_refine_ls_matrix_type full
_refine_ls_number_parameters 177
_refine_ls_number_reflns 2557
_refine_ls_number_restraints 0
_refine_ls_restrained_S_all 0.997
_refine_ls_R_factor_all 0.0425
_refine_ls_R_factor_gt 0.0377
_refine_ls_shift/su_max 0.000
_refine_ls_shift/su_mean 0.000
_refine_ls_structure_factor_coef Fsqd
_refine_ls_weighting_details 'calc w=1/[\s^2^(Fo^2^)+(0.0712P)^2^+1.4863P] where P=(Fo^2^+2Fc^2^)/3'
_refine_ls_weighting_scheme calc
_refine_ls_wR_factor_gt 0.1085
_refine_ls_wR_factor_ref 0.1112
_reflns_number_gt 2222
_reflns_number_total 2557
_reflns_threshold_expression I>2\s(I)
_cod_data_source_file is2132.cif
_cod_data_source_block I
_cod_original_formula_sum 'C6 H15 N2 Ni1 O9.5 S1'
_cod_database_code 2212614
_cod_database_fobs_code 2212614

loop_
_symmetry_equiv_pos_as_xyz
'x, y, z'
'-x+1/2, -y+1/2, z+1/2'
'-x, y, -z+1/2'
'x+1/2, -y+1/2, -z'
'-x, -y, -z'
'x-1/2, y-1/2, -z-1/2'
'x, -y, z-1/2'
'-x-1/2, y-1/2, z'

loop_
_atom_site_type_symbol
_atom_site_label
_atom_site_fract_x
_atom_site_fract_y
_atom_site_fract_z
_atom_site_U_iso_or_equiv
_atom_site_adp_type
_atom_site_calc_flag
_atom_site_refinement_flags
_atom_site_occupancy
C C1 0.19767(10) 0.2131(3) 0.79562(19) 0.0232(5) Uani d . 1
C C2 0.25131(10) 0.2292(4) 0.80848(19) 0.0269(6) Uani d . 1
H H2 0.2645 0.2800 0.8651 0.032 Uiso d R 1
C C3 0.28603(11) 0.1697(3) 0.7373(2) 0.0240(6) Uani d . 1
C C4 0.21006(10) 0.0838(3) 0.64389(18) 0.0224(5) Uani d . 1
C C5 0.12182(10) -0.0726(3) 0.5623(2) 0.0254(6) Uani d . 1
H H5A 0.1092 -0.1555 0.5135 0.030 Uiso d R 1
H H5B 0.1222 -0.1350 0.6240 0.030 Uiso d R 1
C C6 0.08260(11) 0.0801(4) 0.57045(19) 0.0262(6) Uani d . 1
N N1 0.17726(9) 0.1375(3) 0.71028(16) 0.0233(5) Uani d . 1
N N2 0.26281(8) 0.0965(3) 0.65380(15) 0.0245(5) Uani d . 1
H H2A 0.2848 0.0822 0.6062 0.029 Uiso d R 1
Ni Ni1 0.100163(13) 0.17208(4) 0.76578(3) 0.02264(15) Uani d . 1
O O1 0.16111(7) 0.2609(3) 0.85411(13) 0.0286(4) Uani d . 1
O O2 0.33560(8) 0.1748(2) 0.73959(15) 0.0311(5) Uani d . 1
O O3 0.05587(7) 0.0872(3) 0.64912(13) 0.0288(4) Uani d . 1
O O4 0.07691(10) 0.1831(3) 0.50215(16) 0.0472(6) Uani d . 1
O O5 0.10126(8) -0.0831(3) 0.81986(14) 0.0318(5) Uani d . 1
H H5D 0.1224 -0.1460 0.7862 0.038 Uiso d R 1
H H5C 0.1116 -0.0816 0.8786 0.038 Uiso d R 1
O O6 0.09224(8) 0.4218(3) 0.70658(17) 0.0388(5) Uani d . 1
H H6B 0.1012 0.4993 0.7484 0.047 Uiso d R 1
H H6A 0.1121 0.4306 0.6570 0.047 Uiso d R 1
O O7 0.04217(7) 0.2261(3) 0.86169(15) 0.0334(5) Uani d . 1
H H7A 0.0123 0.2024 0.8363 0.040 Uiso d R 1
H H7B 0.0433 0.3357 0.8769 0.040 Uiso d R 1
O O8 0.17025(11) 0.5103(3) 1.00349(17) 0.0510(7) Uani d . 1
H H8A 0.1765 0.4252 0.9645 0.061 Uiso d R 1
H H8B 0.1426 0.5654 0.9852 0.061 Uiso d R 1
H H9B -0.0281 0.5552 0.9045 0.061 Uiso d R 1
H H9A 0.0178 0.6295 0.9420 0.061 Uiso d R 1
O O9 0.00541(12) 0.5571(4) 0.9003(2) 0.0692(8) Uani d . 1
O O10 0.0000 0.7844(5) 0.7500 0.0524(9) Uani d S 1
H H10A 0.0312 0.8088 0.7311 0.063 Uiso d PR 0.50
H H10B -0.0155 0.8794 0.7676 0.063 Uiso d PR 0.50
S S1 0.18896(3) -0.01007(10) 0.53348(5) 0.0290(2) Uani d . 1

loop_
_atom_site_aniso_label
_atom_site_aniso_U_11
_atom_site_aniso_U_22
_atom_site_aniso_U_33
_atom_site_aniso_U_12
_atom_site_aniso_U_13
_atom_site_aniso_U_23
C1 0.0283(14) 0.0219(12) 0.0193(12) -0.0017(10) -0.0013(10) 0.0016(10)
C2 0.0284(13) 0.0274(14) 0.0251(13) -0.0006(11) -0.0040(11) -0.0036(11)
C3 0.0240(15) 0.0191(14) 0.0290(15) -0.0027(10) -0.0013(10) 0.0030(10)
C4 0.0253(13) 0.0220(13) 0.0200(12) -0.0012(10) 0.0000(10) 0.0030(10)
C5 0.0251(13) 0.0259(14) 0.0252(13) -0.0005(11) 0.0004(10) -0.0020(11)
C6 0.0277(14) 0.0293(14) 0.0215(13) -0.0013(11) -0.0018(11) -0.0017(11)
N1 0.0229(11) 0.0257(11) 0.0212(11) -0.0015(9) -0.0008(9) -0.0017(9)
N2 0.0226(11) 0.0285(12) 0.0224(11) -0.0012(9) 0.0032(8) -0.0010(9)
Ni1 0.0213(2) 0.0260(2) 0.0207(2) -0.00033(12) 0.00101(12) -0.00109(13)
O1 0.0263(9) 0.0368(11) 0.0226(9) 0.0016(8) 0.0010(7) -0.0076(8)
O2 0.0241(11) 0.0294(11) 0.0398(12) -0.0018(8) -0.0007(8) -0.0035(8)
O3 0.0248(9) 0.0385(11) 0.0231(10) 0.0002(8) -0.0004(7) -0.0035(8)
O4 0.0655(16) 0.0465(14) 0.0297(12) 0.0239(12) 0.0088(11) 0.0101(10)
O5 0.0414(12) 0.0314(11) 0.0227(10) 0.0072(8) 0.0048(8) 0.0017(9)
O6 0.0402(12) 0.0298(11) 0.0464(13) -0.0066(9) -0.0068(9) 0.0047(10)
O7 0.0256(10) 0.0365(11) 0.0381(11) -0.0019(8) 0.0058(8) -0.0084(9)
O8 0.0648(16) 0.0505(15) 0.0377(13) 0.0167(12) -0.0196(11) -0.0114(11)
O9 0.092(2) 0.0450(15) 0.0703(19) -0.0004(14) 0.0144(16) -0.0092(14)
O10 0.040(2) 0.0419(19) 0.075(2) 0.000 -0.0025(16) 0.000
S1 0.0279(4) 0.0392(4) 0.0200(3) -0.0010(3) 0.0017(2) -0.0057(3)

loop_
_atom_type_symbol
_atom_type_description
_atom_type_scat_dispersion_real
_atom_type_scat_dispersion_imag
_atom_type_scat_source
C C 0.0033 0.0016 'International Tables Vol C Tables 4.2.6.8 and 6.1.1.4'
H H 0.0000 0.0000 'International Tables Vol C Tables 4.2.6.8 and 6.1.1.4'
N N 0.0061 0.0033 'International Tables Vol C Tables 4.2.6.8 and 6.1.1.4'
O O 0.0106 0.0060 'International Tables Vol C Tables 4.2.6.8 and 6.1.1.4'
S S 0.1246 0.1234 'International Tables Vol C Tables 4.2.6.8 and 6.1.1.4'
Ni Ni 0.3393 1.1124 'International Tables Vol C Tables 4.2.6.8 and 6.1.1.4'

loop_
_geom_angle_atom_site_label_1
_geom_angle_atom_site_label_2
_geom_angle_atom_site_label_3
_geom_angle
_geom_angle_publ_flag
O1 C1 C2 127.5(2) ?
O1 C1 N1 112.1(2) ?
C2 C1 N1 120.4(2) ?
C1 C2 C3 120.3(2) ?
C1 C2 H2 119.9 ?
C3 C2 H2 119.8 ?
O2 C3 C2 127.1(3) ?
O2 C3 N2 116.8(2) ?
C2 C3 N2 116.1(2) ?
N1 C4 N2 122.7(2) ?
N1 C4 S1 122.6(2) ?
N2 C4 S1 114.65(19) ?
C6 C5 S1 115.65(19) ?
C6 C5 H5A 108.8 ?
S1 C5 H5A 108.8 ?
C6 C5 H5B 107.9 ?
S1 C5 H5B 108.0 ?
H5A C5 H5B 107.4 ?
O4 C6 O3 124.2(3) ?
O4 C6 C5 119.8(2) ?
O3 C6 C5 116.0(2) ?
C4 N1 C1 118.7(2) ?
C4 N1 Ni1 152.05(19) ?
C1 N1 Ni1 89.22(15) ?
C4 N2 C3 121.7(2) ?
C4 N2 H2A 123.4 ?
C3 N2 H2A 113.6 ?
O7 Ni1 O6 90.30(9) n
O7 Ni1 O5 87.73(8) n
O6 Ni1 O5 174.68(8) n
O7 Ni1 O3 100.25(8) n
O6 Ni1 O3 85.45(8) n
O5 Ni1 O3 90.05(8) n
O7 Ni1 O1 95.26(8) n
O6 Ni1 O1 90.64(8) n
O5 Ni1 O1 94.45(8) n
O3 Ni1 O1 164.01(7) n
O7 Ni1 N1 159.18(8) n
O6 Ni1 N1 93.37(9) n
O5 Ni1 N1 90.22(8) n
O3 Ni1 N1 100.47(8) n
O1 Ni1 N1 64.24(8) n
C1 O1 Ni1 94.45(15) ?
C6 O3 Ni1 112.75(16) ?
Ni1 O5 H5D 109.2 ?
Ni1 O5 H5C 109.6 ?
H5D O5 H5C 109.5 ?
Ni1 O6 H6B 109.3 ?
Ni1 O6 H6A 109.4 ?
H6B O6 H6A 109.5 ?
Ni1 O7 H7A 109.5 ?
Ni1 O7 H7B 109.4 ?
H7A O7 H7B 109.5 ?
H8A O8 H8B 109.5 ?
H9B O9 H9A 109.4 ?
H10A O10 H10B 109.5 ?
C4 S1 C5 101.50(12) ?

loop_
_geom_bond_atom_site_label_1
_geom_bond_atom_site_label_2
_geom_bond_distance
_geom_bond_publ_flag
C1 O1 1.277(3) ?
C1 C2 1.373(4) ?
C1 N1 1.403(3) ?
C2 C3 1.389(4) ?
C2 H2 0.93 ?
C3 O2 1.254(4) ?
C3 N2 1.403(3) ?
C4 N1 1.298(3) ?
C4 N2 1.344(3) ?
C4 S1 1.758(3) ?
C5 C6 1.520(4) ?
C5 S1 1.805(3) ?
C5 H5A 0.97 ?
C5 H5B 0.97 ?
C6 O4 1.226(3) ?
C6 O3 1.277(3) ?
N1 Ni1 2.109(2) n
N2 H2A 0.87 ?
Ni1 O7 2.0136(19) n
Ni1 O6 2.055(2) n
Ni1 O5 2.057(2) n
Ni1 O3 2.0585(19) n
Ni1 O1 2.0725(19) n
O5 H5D 0.85 ?
O5 H5C 0.85 ?
O6 H6B 0.85 ?
O6 H6A 0.85 ?
O7 H7A 0.85 ?
O7 H7B 0.85 ?
O8 H8A 0.85 ?
O8 H8B 0.85 ?
O9 H9B 0.85 ?
O9 H9A 0.85 ?
O10 H10A 0.85 ?
O10 H10B 0.85 ?

loop_
_geom_hbond_atom_site_label_D
_geom_hbond_atom_site_label_H
_geom_hbond_atom_site_label_A
_geom_hbond_site_symmetry_A
_geom_hbond_distance_DH
_geom_hbond_distance_HA
_geom_hbond_distance_DA
_geom_hbond_angle_DHA
O10 H10B O5 3_566 0.85 2.50 2.909(2) 111
O10 H10B O3 3_566 0.85 2.19 3.016(3) 165
O10 H10A O3 1_565 0.85 2.46 3.016(3) 124
O10 H10A O5 1_565 0.85 2.30 2.909(2) 129
O8 H8B O4 7_566 0.85 2.53 3.297(4) 151
O8 H8A O1 . 0.85 2.00 2.791(3) 156
O7 H7A O3 3_556 0.85 1.94 2.693(3) 147
O6 H6B O2 8_665 0.85 2.07 2.673(3) 127
O5 H5C O4 7_556 0.85 2.06 2.690(3) 131
O5 H5D O2 8_655 0.85 1.83 2.660(3) 165
N2 H2A O8 2_554 0.87 1.94 2.790(3) 166
